data_4112562
loop_
_publ_author_name
'Russell P. Hughes'
'Donghui Zhang'
'Antony J. Ward'
'Lev N. Zakharov'
'Arnold L. Rheingold'

_publ_section_title
;
 Conformational Analysis and Assignments of Relative Stereocenter
 Configurations in Fluoroalkyl-Iridium Complexes Using 19F{1H} HOESY
 Experiments. Comparison with Solid-State X-ray Structural Results
;
_journal_name_full 'Journal of the American Chemical Society'
_journal_page_first 6169
_journal_page_last 6178
_journal_paper_doi 10.1021/ja049225q
_journal_volume 126
_journal_year 2004
_chemical_formula_sum 'C15 H15 F9 I Ir O'
_chemical_formula_weight 701.37
_chemical_name_systematic
; 
 ? 
;
_space_group_IT_number 14
_symmetry_cell_setting monoclinic
_symmetry_space_group_name_Hall '-P 2yn'
_symmetry_space_group_name_H-M 'P 1 21/n 1'
_atom_sites_solution_hydrogens geom
_atom_sites_solution_primary direct
_atom_sites_solution_secondary difmap
_audit_creation_method SHELXL-97
_cell_angle_alpha 90.00
_cell_angle_beta 95.585(2)
_cell_angle_gamma 90.00
_cell_formula_units_Z 4
_cell_length_a 8.5210(7)
_cell_length_b 15.2085(12)
_cell_length_c 14.6563(12)
_cell_measurement_temperature 173(2)
_cell_volume 1890.3(3)
_computing_cell_refinement 'Bruker SMART'
_computing_data_collection 'Bruker SMART'
_computing_data_reduction 'Bruker SHELXTL'
_computing_molecular_graphics 'Bruker SHELXTL'
_computing_publication_material 'Bruker SHELXTL'
_computing_structure_refinement 'SHELXL-97 (Sheldrick, 1997)'
_computing_structure_solution 'SHELXS-97 (Sheldrick, 1990)'
_diffrn_ambient_temperature 173(2)
_diffrn_measured_fraction_theta_full 0.851
_diffrn_measured_fraction_theta_max 0.851
_diffrn_measurement_device_type 'CCD area detector'
_diffrn_measurement_method 'phi and omega scans'
_diffrn_radiation_monochromator graphite
_diffrn_radiation_source 'fine-focus sealed tube'
_diffrn_radiation_type MoK\a
_diffrn_radiation_wavelength 0.71073
_diffrn_reflns_av_R_equivalents 0.0638
_diffrn_reflns_av_sigmaI/netI 0.0491
_diffrn_reflns_limit_h_max 11
_diffrn_reflns_limit_h_min -11
_diffrn_reflns_limit_k_max 19
_diffrn_reflns_limit_k_min 0
_diffrn_reflns_limit_l_max 19
_diffrn_reflns_limit_l_min 0
_diffrn_reflns_number 9099
_diffrn_reflns_theta_full 28.36
_diffrn_reflns_theta_max 28.36
_diffrn_reflns_theta_min 1.93
_exptl_absorpt_coefficient_mu 8.783
_exptl_absorpt_correction_T_max 1.000
_exptl_absorpt_correction_T_min 0.667
_exptl_absorpt_correction_type multi-scan
_exptl_absorpt_process_details SADABS
_exptl_crystal_colour Orange/Yellow
_exptl_crystal_density_diffrn 2.464
_exptl_crystal_description Plate
_exptl_crystal_F_000 1296
_exptl_crystal_size_max 0.50
_exptl_crystal_size_mid 0.20
_exptl_crystal_size_min 0.10
_refine_diff_density_max 2.414
_refine_diff_density_min -1.579
_refine_diff_density_rms 0.217
_refine_ls_extinction_method none
_refine_ls_goodness_of_fit_ref 1.004
_refine_ls_hydrogen_treatment mixed
_refine_ls_matrix_type full
_refine_ls_number_parameters 249
_refine_ls_number_reflns 4029
_refine_ls_number_restraints 0
_refine_ls_restrained_S_all 1.004
_refine_ls_R_factor_all 0.0523
_refine_ls_R_factor_gt 0.0450
_refine_ls_shift/su_max 0.010
_refine_ls_shift/su_mean 0.000
_refine_ls_structure_factor_coef Fsqd
_refine_ls_weighting_details 'calc w=1/[\s^2^(Fo^2^)+(0.0698P)^2^+19.6464P] where P=(Fo^2^+2Fc^2^)/3'
_refine_ls_weighting_scheme calc
_refine_ls_wR_factor_gt 0.1214
_refine_ls_wR_factor_ref 0.1280
_reflns_number_gt 3529
_reflns_number_total 4029
_reflns_threshold_expression >2sigma(I)
_cod_data_source_file ja049225qsi20040316_115930_2.cif
_cod_data_source_block rph148_compound3
_cod_database_code 4112562

loop_
_symmetry_equiv_pos_as_xyz
'x, y, z'
'-x+1/2, y+1/2, -z+1/2'
'-x, -y, -z'
'x-1/2, -y-1/2, z-1/2'

loop_
_atom_site_label
_atom_site_type_symbol
_atom_site_fract_x
_atom_site_fract_y
_atom_site_fract_z
_atom_site_U_iso_or_equiv
_atom_site_adp_type
_atom_site_occupancy
_atom_site_symmetry_multiplicity
_atom_site_calc_flag
_atom_site_refinement_flags
Ir1 Ir 0.91015(4) 0.19854(2) 0.60328(2) 0.02436(12) Uani 1 1 d .
I1 I 0.68163(7) 0.09141(4) 0.52602(4) 0.03814(18) Uani 1 1 d .
C1 C 1.1287(10) 0.1525(6) 0.6845(7) 0.0309(19) Uani 1 1 d .
C2 C 1.0874(10) 0.2410(6) 0.7126(6) 0.0279(17) Uani 1 1 d .
C3 C 0.9459(11) 0.2333(6) 0.7550(6) 0.0323(19) Uani 1 1 d .
C4 C 0.8865(10) 0.1463(6) 0.7449(6) 0.0303(18) Uani 1 1 d .
C5 C 1.0000(11) 0.0956(6) 0.7011(6) 0.0313(18) Uani 1 1 d .
C6 C 1.2764(12) 0.1270(7) 0.6467(8) 0.046(3) Uani 1 1 d .
H6A H 1.3558 0.1113 0.6969 0.069 Uiso 1 1 calc R
H6B H 1.3149 0.1764 0.6122 0.069 Uiso 1 1 calc R
H6C H 1.2566 0.0764 0.6058 0.069 Uiso 1 1 calc R
C7 C 1.1957(12) 0.3184(7) 0.7160(8) 0.043(2) Uani 1 1 d .
H7A H 1.1337 0.3727 0.7150 0.064 Uiso 1 1 calc R
H7B H 1.2571 0.3171 0.6629 0.064 Uiso 1 1 calc R
H7C H 1.2674 0.3162 0.7725 0.064 Uiso 1 1 calc R
C8 C 0.8778(14) 0.3069(7) 0.8088(7) 0.043(2) Uani 1 1 d .
H8A H 0.9280 0.3067 0.8718 0.064 Uiso 1 1 calc R
H8B H 0.7639 0.2982 0.8094 0.064 Uiso 1 1 calc R
H8C H 0.8974 0.3635 0.7799 0.064 Uiso 1 1 calc R
C9 C 0.7467(13) 0.1104(7) 0.7856(7) 0.045(2) Uani 1 1 d .
H9A H 0.7775 0.0922 0.8490 0.068 Uiso 1 1 calc R
H9B H 0.7055 0.0596 0.7498 0.068 Uiso 1 1 calc R
H9C H 0.6650 0.1558 0.7849 0.068 Uiso 1 1 calc R
C10 C 0.9990(12) -0.0027(6) 0.6891(7) 0.039(2) Uani 1 1 d .
H10A H 1.0543 -0.0182 0.6358 0.059 Uiso 1 1 calc R
H10B H 0.8898 -0.0236 0.6797 0.059 Uiso 1 1 calc R
H10C H 1.0521 -0.0304 0.7441 0.059 Uiso 1 1 calc R
C11 C 1.0045(13) 0.1930(6) 0.4929(7) 0.040(2) Uani 1 1 d .
C12 C 0.7902(11) 0.3192(6) 0.5665(7) 0.0326(19) Uani 1 1 d .
C13 C 0.6160(13) 0.3228(7) 0.5870(8) 0.042(2) Uani 1 1 d .
C14 C 0.8164(14) 0.3553(7) 0.4717(8) 0.046(3) Uani 1 1 d .
C15 C 0.7425(17) 0.4435(8) 0.4400(8) 0.053(3) Uani 1 1 d .
F1 F 0.8603(8) 0.3872(4) 0.6244(4) 0.0451(14) Uani 1 1 d .
F2 F 0.5921(8) 0.2782(5) 0.6626(5) 0.0517(16) Uani 1 1 d .
F3 F 0.5682(8) 0.4056(4) 0.6009(5) 0.0575(18) Uani 1 1 d .
F4 F 0.5199(8) 0.2893(4) 0.5197(5) 0.0558(17) Uani 1 1 d .
F5 F 0.9706(8) 0.3657(4) 0.4657(4) 0.0507(16) Uani 1 1 d .
F6 F 0.7617(10) 0.2936(4) 0.4083(5) 0.0573(19) Uani 1 1 d .
F7 F 0.7969(13) 0.4637(6) 0.3583(5) 0.084(3) Uani 1 1 d .
F8 F 0.5840(10) 0.4355(5) 0.4210(5) 0.065(2) Uani 1 1 d .
F9 F 0.7724(11) 0.5101(4) 0.4936(5) 0.070(2) Uani 1 1 d .
O1 O 1.0672(12) 0.1880(7) 0.4347(7) 0.078(3) Uani 1 1 d .

loop_
_atom_site_aniso_label
_atom_site_aniso_U_11
_atom_site_aniso_U_22
_atom_site_aniso_U_33
_atom_site_aniso_U_23
_atom_site_aniso_U_13
_atom_site_aniso_U_12
Ir1 0.01968(18) 0.02672(18) 0.0269(2) 0.00078(11) 0.00310(14) -0.00016(11)
I1 0.0325(3) 0.0397(3) 0.0409(4) -0.0059(2) -0.0034(3) -0.0056(2)
C1 0.016(4) 0.035(4) 0.040(5) 0.004(4) -0.006(4) 0.007(3)
C2 0.022(4) 0.031(4) 0.029(4) -0.001(3) -0.006(4) -0.004(3)
C3 0.029(5) 0.037(5) 0.030(5) 0.000(4) -0.002(4) 0.002(4)
C4 0.021(4) 0.042(5) 0.028(4) 0.009(4) -0.001(4) 0.002(3)
C5 0.026(4) 0.033(4) 0.033(5) 0.003(3) -0.005(4) -0.002(3)
C6 0.028(5) 0.045(6) 0.067(7) -0.009(5) 0.009(5) 0.002(4)
C7 0.028(5) 0.035(5) 0.063(7) -0.003(4) -0.003(5) -0.007(4)
C8 0.045(6) 0.050(6) 0.034(5) -0.010(4) 0.002(5) 0.009(5)
C9 0.043(6) 0.050(6) 0.044(6) 0.015(5) 0.011(5) -0.001(5)
C10 0.034(5) 0.035(5) 0.048(6) 0.009(4) -0.007(5) -0.005(4)
C11 0.041(5) 0.038(5) 0.042(5) -0.004(4) 0.014(5) -0.001(4)
C12 0.022(4) 0.033(4) 0.039(5) 0.007(4) -0.012(4) 0.003(3)
C13 0.032(5) 0.050(6) 0.044(6) -0.009(4) -0.002(5) 0.019(4)
C14 0.054(7) 0.040(5) 0.045(6) 0.003(4) 0.003(5) 0.006(5)
C15 0.066(8) 0.045(6) 0.043(6) 0.011(5) -0.010(6) -0.008(6)
F1 0.043(3) 0.042(3) 0.046(3) -0.008(3) -0.015(3) -0.004(3)
F2 0.039(3) 0.066(4) 0.052(4) 0.014(3) 0.011(3) 0.007(3)
F3 0.055(4) 0.038(3) 0.077(5) -0.007(3) -0.006(4) 0.015(3)
F4 0.040(4) 0.057(4) 0.067(5) -0.003(3) -0.010(4) 0.000(3)
F5 0.045(4) 0.054(4) 0.054(4) 0.010(3) 0.011(3) -0.013(3)
F6 0.080(5) 0.043(3) 0.045(4) -0.015(3) -0.013(4) -0.001(3)
F7 0.124(8) 0.075(5) 0.048(4) 0.022(4) -0.013(5) -0.009(5)
F8 0.075(5) 0.046(4) 0.066(4) 0.010(3) -0.035(4) 0.013(3)
F9 0.105(7) 0.041(4) 0.059(4) -0.008(3) -0.019(4) 0.004(4)
O1 0.061(6) 0.119(8) 0.062(6) 0.039(5) 0.041(5) 0.000(5)

loop_
_atom_type_symbol
_atom_type_description
_atom_type_scat_dispersion_real
_atom_type_scat_dispersion_imag
_atom_type_scat_source
C C 0.0033 0.0016 'International Tables Vol C Tables 4.2.6.8 and 6.1.1.4'
H H 0.0000 0.0000 'International Tables Vol C Tables 4.2.6.8 and 6.1.1.4'
O O 0.0106 0.0060 'International Tables Vol C Tables 4.2.6.8 and 6.1.1.4'
F F 0.0171 0.0103 'International Tables Vol C Tables 4.2.6.8 and 6.1.1.4'
I I -0.4742 1.8119 'International Tables Vol C Tables 4.2.6.8 and 6.1.1.4'
Ir Ir -1.4442 7.9887 'International Tables Vol C Tables 4.2.6.8 and 6.1.1.4'

loop_
_geom_angle_atom_site_label_1
_geom_angle_atom_site_label_2
_geom_angle_atom_site_label_3
_geom_angle
C11 Ir1 C12 93.2(4)
C11 Ir1 C2 108.7(4)
C12 Ir1 C2 102.1(4)
C11 Ir1 C5 112.2(4)
C12 Ir1 C5 153.7(4)
C2 Ir1 C5 64.1(3)
C11 Ir1 C1 92.3(4)
C12 Ir1 C1 139.3(4)
C2 Ir1 C1 38.6(3)
C5 Ir1 C1 37.8(3)
C11 Ir1 C4 149.7(4)
C12 Ir1 C4 116.8(3)
C2 Ir1 C4 63.0(3)
C5 Ir1 C4 37.5(3)
C1 Ir1 C4 62.6(3)
C11 Ir1 C3 145.5(4)
C12 Ir1 C3 93.6(4)
C2 Ir1 C3 36.9(3)
C5 Ir1 C3 61.7(3)
C1 Ir1 C3 61.6(3)
C4 Ir1 C3 36.5(3)
C11 Ir1 I1 87.9(3)
C12 Ir1 I1 96.0(3)
C2 Ir1 I1 154.4(2)
C5 Ir1 I1 92.0(2)
C1 Ir1 I1 124.5(2)
C4 Ir1 I1 92.7(2)
C3 Ir1 I1 124.9(2)
C5 C1 C2 107.3(7)
C5 C1 C6 126.8(8)
C2 C1 C6 125.8(8)
C5 C1 Ir1 70.5(5)
C2 C1 Ir1 69.4(5)
C6 C1 Ir1 125.6(7)
C3 C2 C1 106.7(7)
C3 C2 C7 126.9(8)
C1 C2 C7 124.8(8)
C3 C2 Ir1 75.0(5)
C1 C2 Ir1 71.9(5)
C7 C2 Ir1 129.5(7)
C2 C3 C4 109.9(8)
C2 C3 C8 123.6(9)
C4 C3 C8 126.3(8)
C2 C3 Ir1 68.2(5)
C4 C3 Ir1 70.7(5)
C8 C3 Ir1 131.1(7)
C3 C4 C5 107.4(7)
C3 C4 C9 126.2(9)
C5 C4 C9 125.7(9)
C3 C4 Ir1 72.8(5)
C5 C4 Ir1 69.7(5)
C9 C4 Ir1 130.3(7)
C4 C5 C1 108.2(8)
C4 C5 C10 126.0(8)
C1 C5 C10 125.0(8)
C4 C5 Ir1 72.8(5)
C1 C5 Ir1 71.7(5)
C10 C5 Ir1 129.1(7)
O1 C11 Ir1 174.6(12)
F1 C12 C14 101.0(8)
F1 C12 C13 102.3(8)
C14 C12 C13 113.1(9)
F1 C12 Ir1 107.9(6)
C14 C12 Ir1 115.3(7)
C13 C12 Ir1 115.2(7)
F4 C13 F2 106.9(10)
F4 C13 F3 107.4(9)
F2 C13 F3 106.0(8)
F4 C13 C12 112.3(8)
F2 C13 C12 111.8(8)
F3 C13 C12 111.9(9)
F5 C14 F6 107.9(9)
F5 C14 C12 109.5(9)
F6 C14 C12 107.5(9)
F5 C14 C15 104.7(9)
F6 C14 C15 106.9(9)
C12 C14 C15 119.8(9)
F9 C15 F8 109.2(11)
F9 C15 F7 107.1(10)
F8 C15 F7 104.8(10)
F9 C15 C14 116.8(10)
F8 C15 C14 110.8(9)
F7 C15 C14 107.4(11)

loop_
_geom_bond_atom_site_label_1
_geom_bond_atom_site_label_2
_geom_bond_distance
Ir1 C11 1.876(10)
Ir1 C12 2.144(9)
Ir1 C2 2.189(9)
Ir1 C5 2.209(9)
Ir1 C1 2.224(8)
Ir1 C4 2.250(8)
Ir1 C3 2.278(9)
Ir1 I1 2.7018(7)
C1 C5 1.435(12)
C1 C2 1.461(12)
C1 C6 1.475(12)
C2 C3 1.415(12)
C2 C7 1.495(12)
C3 C4 1.420(13)
C3 C8 1.517(13)
C4 C5 1.435(12)
C4 C9 1.487(12)
C5 C10 1.506(12)
C11 O1 1.053(12)
C12 F1 1.431(11)
C12 C14 1.530(14)
C12 C13 1.544(14)
C13 F4 1.321(13)
C13 F2 1.332(13)
C13 F3 1.345(11)
C14 F5 1.335(13)
C14 F6 1.371(13)
C14 C15 1.534(16)
C15 F9 1.292(13)
C15 F8 1.358(15)
C15 F7 1.361(14)
